data_4068428
loop_
_publ_author_name
'Rubio, Miguel'
'Su\'arez, Andr\'es'
'del R\'io, Diego'
'Galindo, Agust\'in'
'\'Alvarez, Eleuterio'
'Pizzano, Antonio'

_publ_section_title
;
 Rhodium Complexes with Pincer Diphosphite Ligands. Unusual Olefin
 in-Plane Coordination in Square-Planar Compounds&#x2020;
;
_journal_issue 2
_journal_name_full Organometallics
_journal_page_first 547
_journal_paper_doi 10.1021/om800830w
_journal_volume 28
_journal_year 2009
_chemical_formula_moiety 'C64 H87 O6 P2 Rh, C5 H12'
_chemical_formula_sum 'C69 H99 O6 P2 Rh'
_chemical_formula_weight 1189.33
_chemical_name_systematic
; 
 ? 
;
_space_group_IT_number 14
_symmetry_cell_setting monoclinic
_symmetry_space_group_name_Hall '-P 2ybc'
_symmetry_space_group_name_H-M 'P 1 21/c 1'
_atom_sites_solution_hydrogens geom
_atom_sites_solution_primary direct
_atom_sites_solution_secondary difmap
_audit_creation_method SHELXL-97
_cell_angle_alpha 90.00
_cell_angle_beta 97.7050(10)
_cell_angle_gamma 90.00
_cell_formula_units_Z 4
_cell_length_a 17.2239(5)
_cell_length_b 19.2234(6)
_cell_length_c 20.3456(6)
_cell_measurement_reflns_used 9095
_cell_measurement_temperature 100(2)
_cell_measurement_theta_max 30.49
_cell_measurement_theta_min 2.61
_cell_volume 6675.6(3)
_computing_cell_refinement 'SAINT+ v. 6.04 (Bruker-AXS, 2001)'
_computing_data_collection 'SMART v. 5.625 (Bruker-AXS, 2001)'
_computing_data_reduction 'SAINT+ v. 6.04 (Bruker-AXS, 2001)'
_computing_molecular_graphics 'xp program, SHELXTL v. 6.10, BRUKER, 2000'
_computing_publication_material 'XCIF program, SHELXTL v.6.10, Bruker 2000'
_computing_structure_refinement 'SHELXL-97 (Sheldrick, 1997)'
_computing_structure_solution 'SHELXS-97 (Sheldrick, 1990)'
_diffrn_ambient_temperature 100(2)
_diffrn_detector_area_resol_mean 8.26
_diffrn_measured_fraction_theta_full 0.999
_diffrn_measured_fraction_theta_max 0.999
_diffrn_measurement_device_type 'Bruker-Nonius X8Apex II CCD area detector'
_diffrn_measurement_method 'phi and omega scans with narrow frames'
_diffrn_radiation_monochromator graphite
_diffrn_radiation_source 'fine-focus sealed tube'
_diffrn_radiation_type MoK\a
_diffrn_radiation_wavelength 0.71073
_diffrn_reflns_av_R_equivalents 0.0346
_diffrn_reflns_av_sigmaI/netI 0.0223
_diffrn_reflns_limit_h_max 24
_diffrn_reflns_limit_h_min -20
_diffrn_reflns_limit_k_max 26
_diffrn_reflns_limit_k_min -27
_diffrn_reflns_limit_l_max 29
_diffrn_reflns_limit_l_min -29
_diffrn_reflns_number 153626
_diffrn_reflns_theta_full 30.52
_diffrn_reflns_theta_max 30.52
_diffrn_reflns_theta_min 2.35
_diffrn_standards_decay_% 'no decay'
_exptl_absorpt_coefficient_mu 0.351
_exptl_absorpt_correction_T_max 0.9205
_exptl_absorpt_correction_T_min 0.9020
_exptl_absorpt_correction_type multi-scan
_exptl_absorpt_process_details
; 
 SADABS v. 2.03: Area-Detector Absorption Correction.
 (1997-2001) Bruker-AXS within SAINT+ package, v. 6.04
;
_exptl_crystal_colour yellow
_exptl_crystal_density_diffrn 1.183
_exptl_crystal_density_method 'not measured'
_exptl_crystal_description prism
_exptl_crystal_F_000 2544
_exptl_crystal_size_max 0.30
_exptl_crystal_size_mid 0.26
_exptl_crystal_size_min 0.24
_refine_diff_density_max 0.883
_refine_diff_density_min -0.796
_refine_diff_density_rms 0.067
_refine_ls_extinction_method none
_refine_ls_goodness_of_fit_ref 1.052
_refine_ls_hydrogen_treatment mixed
_refine_ls_matrix_type full
_refine_ls_number_parameters 719
_refine_ls_number_reflns 20381
_refine_ls_number_restraints 35
_refine_ls_restrained_S_all 1.058
_refine_ls_R_factor_all 0.0392
_refine_ls_R_factor_gt 0.0311
_refine_ls_shift/su_max 0.001
_refine_ls_shift/su_mean 0.000
_refine_ls_structure_factor_coef Fsqd
_refine_ls_weighting_details 'calc w=1/[\s^2^(Fo^2^)+(0.0429P)^2^+3.5071P] where P=(Fo^2^+2Fc^2^)/3'
_refine_ls_weighting_scheme calc
_refine_ls_wR_factor_gt 0.0797
_refine_ls_wR_factor_ref 0.0850
_reflns_number_gt 17602
_reflns_number_total 20381
_reflns_threshold_expression >2sigma(I)
_cod_data_source_file om800830w_si_003.cif
_cod_data_source_block 8a
_cod_depositor_comments
;
The following automatic conversions were performed:

'_symmetry_cell_setting' value 'Monoclinic' changed to 'monoclinic'
according to /home/saulius/struct/CIF-dictionaries/cif_core.dic
dictionary named 'cif_core.dic' version 2.4.2 from 2011-04-26.

Automatic conversion script
Id: cif_fix_values 1715 2011-07-08 13:25:40Z adriana 
;
_cod_original_sg_symbol_H-M P2(1)/c
_cod_database_code 4068428

loop_
_symmetry_equiv_pos_as_xyz
'x, y, z'
'-x, y+1/2, -z+1/2'
'-x, -y, -z'
'x, -y-1/2, z-1/2'

loop_
_atom_site_label
_atom_site_type_symbol
_atom_site_fract_x
_atom_site_fract_y
_atom_site_fract_z
_atom_site_U_iso_or_equiv
_atom_site_adp_type
_atom_site_occupancy
_atom_site_symmetry_multiplicity
_atom_site_calc_flag
_atom_site_refinement_flags
Rh1 Rh 0.307973(6) 0.159415(5) 0.203457(5) 0.01182(3) Uani 1 1 d .
P1 P 0.292276(19) 0.046373(17) 0.215518(16) 0.01266(6) Uani 1 1 d .
P2 P 0.35680(2) 0.254276(17) 0.162552(15) 0.01278(6) Uani 1 1 d .
O1 O 0.35387(6) 0.00355(5) 0.17753(5) 0.01550(17) Uani 1 1 d .
O2 O 0.30669(5) 0.02026(5) 0.29112(4) 0.01415(17) Uani 1 1 d .
O3 O 0.21580(5) 0.00307(5) 0.18350(5) 0.01570(18) Uani 1 1 d .
O4 O 0.41567(6) 0.23296(5) 0.10999(5) 0.01619(18) Uani 1 1 d .
O5 O 0.41646(5) 0.30926(5) 0.20340(4) 0.01372(17) Uani 1 1 d .
O6 O 0.29208(6) 0.30284(5) 0.12188(5) 0.01598(18) Uani 1 1 d .
C1 C 0.38464(7) 0.11920(7) 0.14652(6) 0.0134(2) Uani 1 1 d .
C2 C 0.39922(7) 0.04799(7) 0.14337(6) 0.0142(2) Uani 1 1 d .
C3 C 0.45493(8) 0.01888(7) 0.10817(7) 0.0179(2) Uani 1 1 d .
H3 H 0.4634 -0.0299 0.1080 0.021 Uiso 1 1 d R
C4 C 0.49791(8) 0.06382(8) 0.07303(7) 0.0188(3) Uani 1 1 d .
H4 H 0.5367 0.0453 0.0488 0.023 Uiso 1 1 d R
C5 C 0.48502(8) 0.13513(7) 0.07291(6) 0.0164(2) Uani 1 1 d .
H5 H 0.5140 0.1655 0.0486 0.020 Uiso 1 1 d R
C6 C 0.42884(8) 0.16084(6) 0.10939(6) 0.0134(2) Uani 1 1 d .
C7 C 0.30242(8) -0.04972(7) 0.31002(6) 0.0138(2) Uani 1 1 d .
C8 C 0.36896(7) -0.08193(7) 0.34427(6) 0.0138(2) Uani 1 1 d .
C9 C 0.36034(8) -0.15237(7) 0.35885(6) 0.0160(2) Uani 1 1 d .
H9 H 0.4046 -0.1767 0.3805 0.019 Uiso 1 1 d R
C10 C 0.28984(8) -0.18910(7) 0.34333(7) 0.0176(2) Uani 1 1 d .
C11 C 0.22426(8) -0.15228(7) 0.31512(7) 0.0186(3) Uani 1 1 d .
H11 H 0.1751 -0.1753 0.3069 0.022 Uiso 1 1 d R
C12 C 0.22945(8) -0.08183(7) 0.29853(6) 0.0153(2) Uani 1 1 d .
C13 C 0.15696(8) -0.04276(7) 0.27391(7) 0.0161(2) Uani 1 1 d .
C14 C 0.14977(7) -0.00167(7) 0.21672(6) 0.0153(2) Uani 1 1 d .
C15 C 0.07872(8) 0.02920(7) 0.19003(7) 0.0176(2) Uani 1 1 d .
C16 C 0.01715(8) 0.02265(8) 0.22814(7) 0.0202(3) Uani 1 1 d .
H16 H -0.0313 0.0445 0.2124 0.024 Uiso 1 1 d R
C17 C 0.02269(8) -0.01398(8) 0.28779(7) 0.0201(3) Uani 1 1 d .
C18 C 0.09272(8) -0.04802(8) 0.30889(7) 0.0192(3) Uani 1 1 d .
H18 H 0.0971 -0.0755 0.3480 0.023 Uiso 1 1 d R
C19 C 0.44451(8) -0.04150(7) 0.36849(6) 0.0155(2) Uani 1 1 d .
C20 C 0.42527(8) 0.02052(7) 0.41179(7) 0.0195(3) Uani 1 1 d .
H20A H 0.3903 0.0529 0.3849 0.029 Uiso 1 1 d R
H20B H 0.4739 0.0446 0.4292 0.029 Uiso 1 1 d R
H20C H 0.3995 0.0035 0.4488 0.029 Uiso 1 1 d R
C21 C 0.48426(8) -0.01394(8) 0.31026(7) 0.0206(3) Uani 1 1 d .
H21A H 0.4917 -0.0523 0.2801 0.031 Uiso 1 1 d R
H21B H 0.5352 0.0063 0.3273 0.031 Uiso 1 1 d R
H21C H 0.4510 0.0218 0.2863 0.031 Uiso 1 1 d R
C22 C 0.50409(8) -0.08758(8) 0.41169(7) 0.0197(3) Uani 1 1 d .
H22A H 0.4801 -0.1061 0.4491 0.030 Uiso 1 1 d R
H22B H 0.5502 -0.0598 0.4285 0.030 Uiso 1 1 d R
H22C H 0.5199 -0.1262 0.3850 0.030 Uiso 1 1 d R
C23 C 0.28729(9) -0.26747(7) 0.35717(7) 0.0213(3) Uani 1 1 d .
C24 C 0.31030(11) -0.28132(8) 0.43158(7) 0.0264(3) Uani 1 1 d .
H24A H 0.2714 -0.2602 0.4565 0.040 Uiso 1 1 d R
H24B H 0.3619 -0.2610 0.4462 0.040 Uiso 1 1 d R
H24C H 0.3122 -0.3316 0.4396 0.040 Uiso 1 1 d R
C25 C 0.20563(11) -0.29829(9) 0.33615(11) 0.0393(4) Uani 1 1 d .
H25A H 0.2067 -0.3483 0.3454 0.059 Uiso 1 1 d R
H25B H 0.1902 -0.2906 0.2886 0.059 Uiso 1 1 d R
H25C H 0.1677 -0.2757 0.3611 0.059 Uiso 1 1 d R
C26 C 0.34558(11) -0.30426(8) 0.31799(8) 0.0278(3) Uani 1 1 d .
H26A H 0.3444 -0.3544 0.3263 0.042 Uiso 1 1 d R
H26B H 0.3985 -0.2864 0.3321 0.042 Uiso 1 1 d R
H26C H 0.3310 -0.2954 0.2705 0.042 Uiso 1 1 d R
C27 C 0.06523(9) 0.06493(8) 0.12140(7) 0.0225(3) Uani 1 1 d .
C28 C 0.08832(11) 0.01403(11) 0.06828(8) 0.0344(4) Uani 1 1 d .
H28A H 0.0568 -0.0284 0.0682 0.052 Uiso 1 1 d R
H28B H 0.1440 0.0022 0.0785 0.052 Uiso 1 1 d R
H28C H 0.0787 0.0361 0.0245 0.052 Uiso 1 1 d R
C29 C -0.02125(10) 0.08318(11) 0.10098(9) 0.0340(4) Uani 1 1 d .
H29A H -0.0378 0.1172 0.1322 0.051 Uiso 1 1 d R
H29B H -0.0532 0.0410 0.1015 0.051 Uiso 1 1 d R
H29C H -0.0281 0.1030 0.0562 0.051 Uiso 1 1 d R
C30 C 0.11239(11) 0.13206(10) 0.11976(9) 0.0343(4) Uani 1 1 d .
H30A H 0.1024 0.1525 0.0753 0.051 Uiso 1 1 d R
H30B H 0.1684 0.1218 0.1306 0.051 Uiso 1 1 d R
H30C H 0.0965 0.1650 0.1523 0.051 Uiso 1 1 d R
C31 C -0.04596(8) -0.01921(9) 0.32808(7) 0.0251(3) Uani 1 1 d .
C32 C -0.01835(10) -0.00336(13) 0.40167(9) 0.0423(5) Uani 1 1 d .
H32A H -0.0628 -0.0072 0.4269 0.064 Uiso 1 1 d R
H32B H 0.0030 0.0439 0.4060 0.064 Uiso 1 1 d R
H32C H 0.0224 -0.0367 0.4190 0.064 Uiso 1 1 d R
C33 C -0.07999(10) -0.09318(10) 0.32163(9) 0.0331(4) Uani 1 1 d .
H33A H -0.0984 -0.1031 0.2749 0.050 Uiso 1 1 d R
H33B H -0.1240 -0.0968 0.3474 0.050 Uiso 1 1 d R
H33C H -0.0393 -0.1268 0.3384 0.050 Uiso 1 1 d R
C34 C -0.11101(9) 0.03300(10) 0.30410(9) 0.0307(3) Uani 1 1 d .
H34A H -0.1316 0.0232 0.2578 0.046 Uiso 1 1 d R
H34B H -0.0897 0.0803 0.3077 0.046 Uiso 1 1 d R
H34C H -0.1533 0.0288 0.3316 0.046 Uiso 1 1 d R
C35 C 0.38655(7) 0.34454(6) 0.25495(6) 0.0129(2) Uani 1 1 d .
C36 C 0.41582(8) 0.32999(7) 0.32127(6) 0.0140(2) Uani 1 1 d .
C37 C 0.37530(8) 0.36052(7) 0.36916(6) 0.0151(2) Uani 1 1 d .
H37 H 0.3926 0.3508 0.4146 0.018 Uiso 1 1 d R
C38 C 0.31084(8) 0.40442(7) 0.35360(6) 0.0141(2) Uani 1 1 d .
C39 C 0.29064(8) 0.42309(7) 0.28706(6) 0.0141(2) Uani 1 1 d .
H39 H 0.2504 0.4564 0.2757 0.017 Uiso 1 1 d R
C40 C 0.32829(7) 0.39400(6) 0.23697(6) 0.0130(2) Uani 1 1 d .
C41 C 0.30717(7) 0.41868(7) 0.16726(6) 0.0127(2) Uani 1 1 d .
C42 C 0.28911(7) 0.37474(6) 0.11290(6) 0.0128(2) Uani 1 1 d .
C43 C 0.25933(7) 0.39963(7) 0.04943(6) 0.0138(2) Uani 1 1 d .
C44 C 0.25663(8) 0.47167(7) 0.04191(6) 0.0150(2) Uani 1 1 d .
H44 H 0.2390 0.4901 -0.0008 0.018 Uiso 1 1 d R
C45 C 0.27849(7) 0.51839(7) 0.09390(6) 0.0141(2) Uani 1 1 d .
C46 C 0.30204(7) 0.49068(7) 0.15648(6) 0.0135(2) Uani 1 1 d .
H46 H 0.3150 0.5213 0.1929 0.016 Uiso 1 1 d R
C47 C 0.48908(8) 0.28463(7) 0.34074(6) 0.0164(2) Uani 1 1 d .
C48 C 0.51575(9) 0.28775(8) 0.41587(7) 0.0229(3) Uani 1 1 d .
H48A H 0.5233 0.3364 0.4297 0.034 Uiso 1 1 d R
H48B H 0.5652 0.2624 0.4265 0.034 Uiso 1 1 d R
H48C H 0.4756 0.2665 0.4393 0.034 Uiso 1 1 d R
C49 C 0.47277(10) 0.20800(8) 0.32266(8) 0.0252(3) Uani 1 1 d .
H49A H 0.4286 0.1915 0.3441 0.038 Uiso 1 1 d R
H49B H 0.5193 0.1801 0.3379 0.038 Uiso 1 1 d R
H49C H 0.4600 0.2035 0.2744 0.038 Uiso 1 1 d R
C50 C 0.55753(8) 0.31205(8) 0.30650(7) 0.0229(3) Uani 1 1 d .
H50A H 0.5434 0.3094 0.2583 0.034 Uiso 1 1 d R
H50B H 0.6043 0.2837 0.3198 0.034 Uiso 1 1 d R
H50C H 0.5684 0.3605 0.3196 0.034 Uiso 1 1 d R
C51 C 0.26126(8) 0.43102(7) 0.40558(6) 0.0164(2) Uani 1 1 d .
C52 C 0.29335(9) 0.40798(9) 0.47606(7) 0.0249(3) Uani 1 1 d .
H52A H 0.2950 0.3571 0.4781 0.037 Uiso 1 1 d R
H52B H 0.2592 0.4255 0.5072 0.037 Uiso 1 1 d R
H52C H 0.3463 0.4265 0.4880 0.037 Uiso 1 1 d R
C53 C 0.17783(9) 0.40156(9) 0.38898(8) 0.0270(3) Uani 1 1 d .
H53A H 0.1546 0.4184 0.3453 0.041 Uiso 1 1 d R
H53B H 0.1457 0.4169 0.4226 0.041 Uiso 1 1 d R
H53C H 0.1801 0.3506 0.3886 0.041 Uiso 1 1 d R
C54 C 0.25763(10) 0.51079(8) 0.40388(8) 0.0264(3) Uani 1 1 d .
H54A H 0.3109 0.5298 0.4123 0.040 Uiso 1 1 d R
H54B H 0.2271 0.5274 0.4381 0.040 Uiso 1 1 d R
H54C H 0.2326 0.5261 0.3602 0.040 Uiso 1 1 d R
C55 C 0.22890(8) 0.35105(7) -0.00847(6) 0.0170(2) Uani 1 1 d .
C56 C 0.16655(10) 0.30040(9) 0.01158(7) 0.0275(3) Uani 1 1 d .
H56A H 0.1906 0.2695 0.0469 0.041 Uiso 1 1 d R
H56B H 0.1451 0.2726 -0.0270 0.041 Uiso 1 1 d R
H56C H 0.1243 0.3270 0.0276 0.041 Uiso 1 1 d R
C57 C 0.29727(9) 0.31045(8) -0.03153(7) 0.0224(3) Uani 1 1 d .
H57A H 0.3340 0.3431 -0.0477 0.034 Uiso 1 1 d R
H57B H 0.2770 0.2786 -0.0674 0.034 Uiso 1 1 d R
H57C H 0.3244 0.2837 0.0057 0.034 Uiso 1 1 d R
C58 C 0.18808(9) 0.39304(8) -0.06774(7) 0.0218(3) Uani 1 1 d .
H58A H 0.1462 0.4215 -0.0533 0.033 Uiso 1 1 d R
H58B H 0.1656 0.3610 -0.1027 0.033 Uiso 1 1 d R
H58C H 0.2264 0.4233 -0.0850 0.033 Uiso 1 1 d R
C59 C 0.27684(8) 0.59674(7) 0.07974(7) 0.0165(2) Uani 1 1 d .
C60 C 0.19773(10) 0.61870(8) 0.04083(8) 0.0265(3) Uani 1 1 d .
H60A H 0.1880 0.5920 -0.0005 0.040 Uiso 1 1 d R
H60B H 0.1991 0.6684 0.0305 0.040 Uiso 1 1 d R
H60C H 0.1557 0.6097 0.0678 0.040 Uiso 1 1 d R
C61 C 0.34232(10) 0.61348(8) 0.03790(8) 0.0253(3) Uani 1 1 d .
H61A H 0.3925 0.5967 0.0609 0.038 Uiso 1 1 d R
H61B H 0.3451 0.6639 0.0315 0.038 Uiso 1 1 d R
H61C H 0.3312 0.5905 -0.0053 0.038 Uiso 1 1 d R
C62 C 0.29066(9) 0.63966(7) 0.14367(7) 0.0220(3) Uani 1 1 d .
H62A H 0.2500 0.6288 0.1715 0.033 Uiso 1 1 d R
H62B H 0.2886 0.6893 0.1326 0.033 Uiso 1 1 d R
H62C H 0.3422 0.6284 0.1678 0.033 Uiso 1 1 d R
C63 C 0.23604(9) 0.23267(8) 0.25561(7) 0.0212(3) Uani 1 1 d D
H63A H 0.2698(10) 0.2637(9) 0.2797(9) 0.021(4) Uiso 1 1 d D
H63B H 0.1985(10) 0.2537(10) 0.2234(9) 0.030(5) Uiso 1 1 d D
C64 C 0.22462(9) 0.16612(8) 0.27742(7) 0.0197(3) Uani 1 1 d D
H64A H 0.2515(11) 0.1506(10) 0.3188(8) 0.024(5) Uiso 1 1 d D
H64B H 0.1775(9) 0.1410(9) 0.2611(9) 0.023(5) Uiso 1 1 d D
C65 C 0.2129(5) 0.8438(3) 0.0868(3) 0.197(3) Uani 1 1 d U
H65A H 0.2191 0.8825 0.1184 0.296 Uiso 1 1 d R
H65B H 0.2274 0.8592 0.0441 0.296 Uiso 1 1 d R
H65C H 0.2469 0.8052 0.1039 0.296 Uiso 1 1 d R
C66 C 0.1264(6) 0.8192(4) 0.0771(3) 0.215(3) Uani 1 1 d U
H66A H 0.0924 0.8585 0.0600 0.258 Uiso 1 1 d R
H66B H 0.1200 0.7817 0.0434 0.258 Uiso 1 1 d R
C67 C 0.1002(3) 0.7928(3) 0.1402(2) 0.157(2) Uani 1 1 d U
H67A H 0.1341 0.7526 0.1549 0.189 Uiso 1 1 d R
H67B H 0.1125 0.8297 0.1739 0.189 Uiso 1 1 d R
C68 C 0.0171(5) 0.7704(6) 0.1436(5) 0.250(4) Uani 1 1 d U
H68A H -0.0172 0.8103 0.1288 0.300 Uiso 1 1 d R
H68B H 0.0047 0.7329 0.1105 0.300 Uiso 1 1 d R
C69 C -0.0051(4) 0.7464(6) 0.2045(5) 0.255(5) Uani 1 1 d U
H69A H 0.0221 0.7027 0.2172 0.382 Uiso 1 1 d R
H69B H -0.0618 0.7386 0.1992 0.382 Uiso 1 1 d R
H69C H 0.0091 0.7813 0.2392 0.382 Uiso 1 1 d R

loop_
_atom_site_aniso_label
_atom_site_aniso_U_11
_atom_site_aniso_U_22
_atom_site_aniso_U_33
_atom_site_aniso_U_23
_atom_site_aniso_U_13
_atom_site_aniso_U_12
Rh1 0.01447(5) 0.01114(5) 0.01056(5) 0.00087(3) 0.00432(3) 0.00061(3)
P1 0.01311(14) 0.01244(14) 0.01276(13) 0.00115(11) 0.00293(11) -0.00023(11)
P2 0.01748(15) 0.01157(14) 0.00975(13) 0.00062(10) 0.00344(11) 0.00004(11)
O1 0.0168(4) 0.0131(4) 0.0177(4) 0.0006(3) 0.0062(3) 0.0005(3)
O2 0.0160(4) 0.0125(4) 0.0139(4) 0.0018(3) 0.0017(3) -0.0009(3)
O3 0.0141(4) 0.0184(4) 0.0147(4) 0.0004(3) 0.0021(3) -0.0024(3)
O4 0.0229(5) 0.0141(4) 0.0130(4) 0.0005(3) 0.0077(3) -0.0008(4)
O5 0.0167(4) 0.0139(4) 0.0107(4) -0.0010(3) 0.0025(3) 0.0005(3)
O6 0.0209(5) 0.0115(4) 0.0145(4) 0.0013(3) -0.0014(3) -0.0012(3)
C1 0.0154(6) 0.0144(5) 0.0106(5) -0.0003(4) 0.0023(4) 0.0005(4)
C2 0.0146(6) 0.0154(6) 0.0127(5) -0.0006(4) 0.0029(4) -0.0012(4)
C3 0.0184(6) 0.0174(6) 0.0185(6) -0.0027(5) 0.0047(5) 0.0021(5)
C4 0.0168(6) 0.0231(7) 0.0175(6) -0.0044(5) 0.0060(5) 0.0009(5)
C5 0.0170(6) 0.0208(6) 0.0121(5) -0.0023(5) 0.0046(4) -0.0029(5)
C6 0.0159(6) 0.0141(5) 0.0104(5) -0.0013(4) 0.0019(4) -0.0008(4)
C7 0.0161(6) 0.0124(5) 0.0132(5) 0.0013(4) 0.0033(4) -0.0003(4)
C8 0.0149(6) 0.0156(6) 0.0113(5) -0.0008(4) 0.0029(4) 0.0006(4)
C9 0.0185(6) 0.0149(6) 0.0144(5) 0.0007(4) 0.0012(5) 0.0024(5)
C10 0.0216(6) 0.0133(6) 0.0177(6) 0.0018(5) 0.0015(5) -0.0010(5)
C11 0.0180(6) 0.0163(6) 0.0211(6) 0.0034(5) 0.0013(5) -0.0036(5)
C12 0.0147(6) 0.0151(6) 0.0160(5) 0.0028(4) 0.0020(4) -0.0006(5)
C13 0.0131(6) 0.0160(6) 0.0189(6) 0.0028(5) 0.0007(4) -0.0013(4)
C14 0.0133(5) 0.0163(6) 0.0162(5) 0.0008(4) 0.0016(4) -0.0021(4)
C15 0.0158(6) 0.0189(6) 0.0172(6) 0.0011(5) -0.0011(5) -0.0012(5)
C16 0.0137(6) 0.0254(7) 0.0208(6) 0.0006(5) -0.0004(5) 0.0018(5)
C17 0.0139(6) 0.0264(7) 0.0200(6) 0.0000(5) 0.0025(5) -0.0020(5)
C18 0.0164(6) 0.0213(6) 0.0200(6) 0.0046(5) 0.0026(5) -0.0021(5)
C19 0.0150(6) 0.0174(6) 0.0140(5) -0.0009(4) 0.0012(4) -0.0002(5)
C20 0.0204(6) 0.0189(6) 0.0188(6) -0.0051(5) 0.0016(5) -0.0008(5)
C21 0.0157(6) 0.0288(7) 0.0176(6) 0.0005(5) 0.0030(5) -0.0024(5)
C22 0.0169(6) 0.0242(7) 0.0171(6) -0.0014(5) -0.0007(5) 0.0024(5)
C23 0.0272(7) 0.0141(6) 0.0213(6) 0.0029(5) -0.0010(5) -0.0007(5)
C24 0.0418(9) 0.0180(7) 0.0205(7) 0.0035(5) 0.0079(6) 0.0027(6)
C25 0.0340(9) 0.0166(7) 0.0630(13) 0.0101(8) -0.0088(8) -0.0069(6)
C26 0.0456(10) 0.0172(7) 0.0199(7) -0.0027(5) 0.0022(6) 0.0038(6)
C27 0.0189(6) 0.0285(7) 0.0185(6) 0.0054(5) -0.0027(5) -0.0006(5)
C28 0.0336(9) 0.0487(11) 0.0192(7) -0.0016(7) -0.0023(6) 0.0013(8)
C29 0.0242(8) 0.0473(10) 0.0283(8) 0.0117(7) -0.0053(6) 0.0018(7)
C30 0.0321(9) 0.0348(9) 0.0328(9) 0.0151(7) -0.0073(7) -0.0052(7)
C31 0.0146(6) 0.0397(9) 0.0213(7) 0.0009(6) 0.0039(5) -0.0015(6)
C32 0.0221(8) 0.0823(16) 0.0234(8) -0.0065(9) 0.0058(6) 0.0014(9)
C33 0.0232(8) 0.0404(10) 0.0371(9) 0.0100(7) 0.0094(7) -0.0043(7)
C34 0.0160(7) 0.0410(9) 0.0363(9) -0.0011(7) 0.0073(6) 0.0010(6)
C35 0.0155(5) 0.0127(5) 0.0108(5) -0.0005(4) 0.0027(4) -0.0002(4)
C36 0.0153(6) 0.0144(6) 0.0122(5) 0.0006(4) 0.0011(4) 0.0017(4)
C37 0.0184(6) 0.0165(6) 0.0101(5) 0.0014(4) 0.0005(4) 0.0016(5)
C38 0.0165(6) 0.0146(6) 0.0113(5) -0.0004(4) 0.0020(4) 0.0006(4)
C39 0.0156(6) 0.0141(5) 0.0124(5) 0.0004(4) 0.0014(4) 0.0013(4)
C40 0.0158(6) 0.0131(5) 0.0100(5) 0.0012(4) 0.0008(4) -0.0010(4)
C41 0.0129(5) 0.0145(5) 0.0107(5) 0.0012(4) 0.0015(4) 0.0007(4)
C42 0.0143(5) 0.0118(5) 0.0122(5) 0.0016(4) 0.0019(4) -0.0002(4)
C43 0.0149(5) 0.0160(6) 0.0105(5) 0.0001(4) 0.0017(4) 0.0008(4)
C44 0.0172(6) 0.0169(6) 0.0110(5) 0.0024(4) 0.0016(4) 0.0017(5)
C45 0.0149(5) 0.0143(5) 0.0133(5) 0.0016(4) 0.0031(4) 0.0016(4)
C46 0.0138(5) 0.0144(6) 0.0123(5) -0.0005(4) 0.0021(4) 0.0013(4)
C47 0.0189(6) 0.0179(6) 0.0118(5) 0.0001(4) -0.0002(4) 0.0057(5)
C48 0.0249(7) 0.0296(8) 0.0129(6) 0.0007(5) -0.0022(5) 0.0111(6)
C49 0.0302(8) 0.0180(7) 0.0251(7) 0.0002(5) -0.0048(6) 0.0068(6)
C50 0.0181(6) 0.0306(8) 0.0199(6) 0.0014(6) 0.0021(5) 0.0055(6)
C51 0.0184(6) 0.0195(6) 0.0113(5) 0.0003(4) 0.0027(4) 0.0035(5)
C52 0.0279(7) 0.0354(8) 0.0117(6) 0.0014(5) 0.0042(5) 0.0104(6)
C53 0.0214(7) 0.0394(9) 0.0211(7) -0.0020(6) 0.0061(5) -0.0018(6)
C54 0.0367(8) 0.0208(7) 0.0232(7) -0.0028(5) 0.0093(6) 0.0068(6)
C55 0.0216(6) 0.0183(6) 0.0107(5) -0.0013(4) 0.0005(5) -0.0007(5)
C56 0.0306(8) 0.0335(8) 0.0172(6) -0.0015(6) -0.0014(6) -0.0137(7)
C57 0.0315(8) 0.0200(7) 0.0155(6) -0.0022(5) 0.0028(5) 0.0059(6)
C58 0.0273(7) 0.0255(7) 0.0113(5) -0.0024(5) -0.0022(5) 0.0057(6)
C59 0.0201(6) 0.0132(6) 0.0160(6) 0.0024(4) 0.0024(5) 0.0012(5)
C60 0.0279(8) 0.0181(7) 0.0310(8) 0.0042(6) -0.0049(6) 0.0052(6)
C61 0.0329(8) 0.0199(7) 0.0253(7) 0.0050(5) 0.0124(6) -0.0016(6)
C62 0.0313(8) 0.0134(6) 0.0211(6) -0.0007(5) 0.0030(6) -0.0005(5)
C63 0.0240(7) 0.0187(6) 0.0234(7) -0.0021(5) 0.0127(5) 0.0024(5)
C64 0.0224(7) 0.0208(7) 0.0181(6) -0.0006(5) 0.0108(5) 0.0003(5)
C65 0.368(8) 0.094(4) 0.138(5) -0.004(3) 0.063(6) 0.121(5)
C66 0.364(8) 0.156(6) 0.100(3) -0.011(3) -0.067(5) 0.132(6)
C67 0.180(4) 0.179(5) 0.092(3) -0.055(3) -0.057(3) 0.122(4)
C68 0.151(5) 0.297(10) 0.266(8) -0.082(7) -0.102(5) 0.111(6)
C69 0.113(5) 0.310(11) 0.341(11) -0.174(9) 0.034(6) 0.040(5)

loop_
_atom_type_symbol
_atom_type_description
_atom_type_scat_dispersion_real
_atom_type_scat_dispersion_imag
_atom_type_scat_source
C C 0.0033 0.0016 'International Tables Vol C Tables 4.2.6.8 and 6.1.1.4'
H H 0.0000 0.0000 'International Tables Vol C Tables 4.2.6.8 and 6.1.1.4'
O O 0.0106 0.0060 'International Tables Vol C Tables 4.2.6.8 and 6.1.1.4'
P P 0.1023 0.0942 'International Tables Vol C Tables 4.2.6.8 and 6.1.1.4'
Rh Rh -1.1178 0.9187 'International Tables Vol C Tables 4.2.6.8 and 6.1.1.4'

loop_
_geom_angle_atom_site_label_1
_geom_angle_atom_site_label_2
_geom_angle_atom_site_label_3
_geom_angle
C1 Rh1 P1 77.68(4)
C1 Rh1 P2 77.87(4)
P1 Rh1 P2 155.490(13)
C1 Rh1 C64 160.39(5)
P1 Rh1 C64 83.21(4)
P2 Rh1 C64 121.30(4)
C1 Rh1 C63 163.41(5)
P1 Rh1 C63 118.91(4)
P2 Rh1 C63 85.54(4)
C64 Rh1 C63 36.01(5)
O2 P1 O1 105.75(5)
O2 P1 O3 103.74(5)
O1 P1 O3 95.53(5)
O2 P1 Rh1 114.13(4)
O1 P1 Rh1 110.47(4)
O3 P1 Rh1 124.51(4)
O6 P2 O4 105.11(5)
O6 P2 O5 103.56(5)
O4 P2 O5 95.35(5)
O6 P2 Rh1 113.70(4)
O4 P2 Rh1 110.00(4)
O5 P2 Rh1 126.12(4)
C2 O1 P1 111.77(8)
C7 O2 P1 123.72(8)
C14 O3 P1 120.55(8)
C6 O4 P2 111.77(8)
C35 O5 P2 115.25(8)
C42 O6 P2 131.16(8)
C2 C1 C6 115.07(11)
C2 C1 Rh1 122.46(9)
C6 C1 Rh1 122.43(9)
C3 C2 C1 124.05(12)
C3 C2 O1 118.61(12)
C1 C2 O1 117.34(11)
C2 C3 C4 117.72(13)
C2 C3 H3 121.1
C4 C3 H3 121.2
C5 C4 C3 121.08(12)
C5 C4 H4 119.5
C3 C4 H4 119.4
C6 C5 C4 118.28(12)
C6 C5 H5 120.9
C4 C5 H5 120.9
C5 C6 C1 123.77(12)
C5 C6 O4 118.76(11)
C1 C6 O4 117.46(11)
C12 C7 C8 123.16(12)
C12 C7 O2 117.28(11)
C8 C7 O2 119.32(11)
C9 C8 C7 115.46(12)
C9 C8 C19 122.03(11)
C7 C8 C19 122.38(11)
C8 C9 C10 123.55(12)
C8 C9 H9 118.2
C10 C9 H9 118.2
C11 C10 C9 117.86(12)
C11 C10 C23 122.28(12)
C9 C10 C23 119.86(12)
C10 C11 C12 121.13(13)
C10 C11 H11 119.4
C12 C11 H11 119.4
C7 C12 C11 118.26(12)
C7 C12 C13 122.13(12)
C11 C12 C13 119.47(12)
C18 C13 C14 118.50(12)
C18 C13 C12 118.61(12)
C14 C13 C12 122.89(12)
C13 C14 O3 116.81(11)
C13 C14 C15 122.45(12)
O3 C14 C15 120.55(12)
C16 C15 C14 115.72(12)
C16 C15 C27 120.44(12)
C14 C15 C27 123.75(12)
C17 C16 C15 123.93(13)
C17 C16 H16 118.0
C15 C16 H16 118.0
C18 C17 C16 117.52(13)
C18 C17 C31 120.34(13)
C16 C17 C31 122.11(13)
C17 C18 C13 121.51(13)
C17 C18 H18 119.3
C13 C18 H18 119.2
C8 C19 C22 111.26(11)
C8 C19 C21 111.81(10)
C22 C19 C21 107.84(11)
C8 C19 C20 109.61(11)
C22 C19 C20 107.22(11)
C21 C19 C20 108.96(11)
C19 C20 H20A 109.5
C19 C20 H20B 109.4
H20A C20 H20B 109.5
C19 C20 H20C 109.5
H20A C20 H20C 109.5
H20B C20 H20C 109.5
C19 C21 H21A 109.4
C19 C21 H21B 109.5
H21A C21 H21B 109.5
C19 C21 H21C 109.5
H21A C21 H21C 109.5
H21B C21 H21C 109.5
C19 C22 H22A 109.5
C19 C22 H22B 109.5
H22A C22 H22B 109.5
C19 C22 H22C 109.4
H22A C22 H22C 109.5
H22B C22 H22C 109.5
C25 C23 C10 112.08(12)
C25 C23 C26 108.44(14)
C10 C23 C26 108.67(12)
C25 C23 C24 108.29(14)
C10 C23 C24 109.95(12)
C26 C23 C24 109.36(12)
C23 C24 H24A 109.5
C23 C24 H24B 109.5
H24A C24 H24B 109.5
C23 C24 H24C 109.4
H24A C24 H24C 109.5
H24B C24 H24C 109.5
C23 C25 H25A 109.4
C23 C25 H25B 109.5
H25A C25 H25B 109.5
C23 C25 H25C 109.5
H25A C25 H25C 109.5
H25B C25 H25C 109.5
C23 C26 H26A 109.4
C23 C26 H26B 109.5
H26A C26 H26B 109.5
C23 C26 H26C 109.5
H26A C26 H26C 109.5
H26B C26 H26C 109.5
C30 C27 C29 107.52(14)
C30 C27 C15 112.29(12)
C29 C27 C15 111.69(13)
C30 C27 C28 109.35(14)
C29 C27 C28 106.66(13)
C15 C27 C28 109.15(13)
C27 C28 H28A 109.4
C27 C28 H28B 109.5
H28A C28 H28B 109.5
C27 C28 H28C 109.4
H28A C28 H28C 109.5
H28B C28 H28C 109.5
C27 C29 H29A 109.4
C27 C29 H29B 109.5
H29A C29 H29B 109.5
C27 C29 H29C 109.5
H29A C29 H29C 109.5
H29B C29 H29C 109.5
C27 C30 H30A 109.4
C27 C30 H30B 109.6
H30A C30 H30B 109.5
C27 C30 H30C 109.5
H30A C30 H30C 109.5
H30B C30 H30C 109.5
C17 C31 C34 111.75(13)
C17 C31 C33 109.17(13)
C34 C31 C33 108.92(13)
C17 C31 C32 110.36(12)
C34 C31 C32 107.28(15)
C33 C31 C32 109.32(15)
C31 C32 H32A 109.5
C31 C32 H32B 109.5
H32A C32 H32B 109.5
C31 C32 H32C 109.5
H32A C32 H32C 109.5
H32B C32 H32C 109.5
C31 C33 H33A 109.4
C31 C33 H33B 109.5
H33A C33 H33B 109.5
C31 C33 H33C 109.5
H33A C33 H33C 109.5
H33B C33 H33C 109.5
C31 C34 H34A 109.6
C31 C34 H34B 109.4
H34A C34 H34B 109.5
C31 C34 H34C 109.4
H34A C34 H34C 109.5
H34B C34 H34C 109.5
C40 C35 O5 117.16(11)
C40 C35 C36 122.74(11)
O5 C35 C36 120.10(11)
C37 C36 C35 115.90(11)
C37 C36 C47 121.68(11)
C35 C36 C47 122.41(11)
C38 C37 C36 123.40(11)
C38 C37 H37 118.3
C36 C37 H37 118.3
C37 C38 C39 117.47(12)
C37 C38 C51 122.99(11)
C39 C38 C51 119.52(11)
C40 C39 C38 121.61(12)
C40 C39 H39 119.2
C38 C39 H39 119.2
C35 C40 C39 118.01(11)
C35 C40 C41 122.73(11)
C39 C40 C41 119.21(11)
C42 C41 C46 118.14(11)
C42 C41 C40 124.14(11)
C46 C41 C40 117.66(11)
C41 C42 O6 119.78(11)
C41 C42 C43 122.49(11)
O6 C42 C43 117.35(11)
C44 C43 C42 116.18(11)
C44 C43 C55 121.06(11)
C42 C43 C55 122.74(11)
C43 C44 C45 123.57(12)
C43 C44 H44 118.2
C45 C44 H44 118.2
C46 C45 C44 117.54(12)
C46 C45 C59 123.00(11)
C44 C45 C59 119.46(11)
C45 C46 C41 121.74(12)
C45 C46 H46 119.1
C41 C46 H46 119.2
C49 C47 C48 107.24(12)
C49 C47 C50 110.28(12)
C48 C47 C50 106.95(12)
C49 C47 C36 111.35(11)
C48 C47 C36 111.02(11)
C50 C47 C36 109.88(11)
C47 C48 H48A 109.5
C47 C48 H48B 109.6
H48A C48 H48B 109.5
C47 C48 H48C 109.4
H48A C48 H48C 109.5
H48B C48 H48C 109.5
C47 C49 H49A 109.4
C47 C49 H49B 109.5
H49A C49 H49B 109.5
C47 C49 H49C 109.5
H49A C49 H49C 109.5
H49B C49 H49C 109.5
C47 C50 H50A 109.4
C47 C50 H50B 109.5
H50A C50 H50B 109.5
C47 C50 H50C 109.5
H50A C50 H50C 109.5
H50B C50 H50C 109.5
C52 C51 C38 112.64(11)
C52 C51 C54 108.58(12)
C38 C51 C54 110.02(11)
C52 C51 C53 107.94(12)
C38 C51 C53 108.41(11)
C54 C51 C53 109.19(12)
C51 C52 H52A 109.4
C51 C52 H52B 109.5
H52A C52 H52B 109.5
C51 C52 H52C 109.5
H52A C52 H52C 109.5
H52B C52 H52C 109.5
C51 C53 H53A 109.5
C51 C53 H53B 109.5
H53A C53 H53B 109.5
C51 C53 H53C 109.5
H53A C53 H53C 109.5
H53B C53 H53C 109.5
C51 C54 H54A 109.5
C51 C54 H54B 109.5
H54A C54 H54B 109.5
C51 C54 H54C 109.4
H54A C54 H54C 109.5
H54B C54 H54C 109.5
C57 C55 C43 110.20(11)
C57 C55 C58 108.35(11)
C43 C55 C58 110.74(11)
C57 C55 C56 110.40(12)
C43 C55 C56 110.97(11)
C58 C55 C56 106.06(12)
C55 C56 H56A 109.6
C55 C56 H56B 109.4
H56A C56 H56B 109.5
C55 C56 H56C 109.4
H56A C56 H56C 109.5
H56B C56 H56C 109.5
C55 C57 H57A 109.4
C55 C57 H57B 109.4
H57A C57 H57B 109.5
C55 C57 H57C 109.6
H57A C57 H57C 109.5
H57B C57 H57C 109.5
C55 C58 H58A 109.5
C55 C58 H58B 109.5
H58A C58 H58B 109.5
C55 C58 H58C 109.4
H58A C58 H58C 109.5
H58B C58 H58C 109.5
C62 C59 C45 111.88(11)
C62 C59 C61 108.41(12)
C45 C59 C61 108.28(11)
C62 C59 C60 108.34(12)
C45 C59 C60 111.03(11)
C61 C59 C60 108.82(12)
C59 C60 H60A 109.5
C59 C60 H60B 109.5
H60A C60 H60B 109.5
C59 C60 H60C 109.4
H60A C60 H60C 109.5
H60B C60 H60C 109.5
C59 C61 H61A 109.4
C59 C61 H61B 109.5
H61A C61 H61B 109.5
C59 C61 H61C 109.5
H61A C61 H61C 109.5
H61B C61 H61C 109.5
C59 C62 H62A 109.5
C59 C62 H62B 109.5
H62A C62 H62B 109.5
C59 C62 H62C 109.5
H62A C62 H62C 109.5
H62B C62 H62C 109.5
C64 C63 Rh1 71.32(8)
C64 C63 H63A 122.3(12)
Rh1 C63 H63A 107.9(12)
C64 C63 H63B 120.4(12)
Rh1 C63 H63B 108.0(12)
H63A C63 H63B 114.4(17)
C63 C64 Rh1 72.66(8)
C63 C64 H64A 120.1(12)
Rh1 C64 H64A 107.5(12)
C63 C64 H64B 120.3(12)
Rh1 C64 H64B 109.2(11)
H64A C64 H64B 115.7(16)
C66 C65 H65A 109.5
C66 C65 H65B 109.4
H65A C65 H65B 109.5
C66 C65 H65C 109.5
H65A C65 H65C 109.5
H65B C65 H65C 109.5
C67 C66 C65 112.8(5)
C67 C66 H66A 109.0
C65 C66 H66A 109.0
C67 C66 H66B 109.0
C65 C66 H66B 109.1
H66A C66 H66B 107.8
C68 C67 C66 122.1(6)
C68 C67 H67A 106.8
C66 C67 H67A 106.8
C68 C67 H67B 106.8
C66 C67 H67B 106.8
H67A C67 H67B 106.6
C69 C68 C67 120.1(7)
C69 C68 H68A 107.3
C67 C68 H68A 107.3
C69 C68 H68B 107.3
C67 C68 H68B 107.3
H68A C68 H68B 106.9
C68 C69 H69A 109.5
C68 C69 H69B 109.4
H69A C69 H69B 109.5
C68 C69 H69C 109.5
H69A C69 H69C 109.5
H69B C69 H69C 109.5

loop_
_geom_bond_atom_site_label_1
_geom_bond_atom_site_label_2
_geom_bond_distance
Rh1 C1 2.0233(12)
Rh1 P1 2.2076(3)
Rh1 P2 2.2165(3)
Rh1 C64 2.2184(14)
Rh1 C63 2.2353(14)
P1 O2 1.6053(9)
P1 O1 1.6187(10)
P1 O3 1.6194(10)
P2 O6 1.5974(10)
P2 O4 1.6220(10)
P2 O5 1.6234(10)
O1 C2 1.4030(15)
O2 C7 1.4039(15)
O3 C14 1.4015(16)
O4 C6 1.4051(15)
O5 C35 1.4036(15)
O6 C42 1.3941(15)
C1 C2 1.3947(18)
C1 C6 1.3947(17)
C2 C3 1.3896(18)
C3 C4 1.395(2)
C3 H3 0.9500
C4 C5 1.389(2)
C4 H4 0.9500
C5 C6 1.3870(18)
C5 H5 0.9500
C7 C12 1.3915(18)
C7 C8 1.4030(17)
C8 C9 1.3984(18)
C8 C19 1.5389(18)
C9 C10 1.4036(19)
C9 H9 0.9500
C10 C11 1.3900(19)
C10 C23 1.5343(19)
C11 C12 1.4016(18)
C11 H11 0.9500
C12 C13 1.4853(18)
C13 C18 1.3972(19)
C13 C14 1.3981(18)
C14 C15 1.4022(18)
C15 C16 1.4009(19)
C15 C27 1.5455(19)
C16 C17 1.395(2)
C16 H16 0.9500
C17 C18 1.3888(19)
C17 C31 1.530(2)
C18 H18 0.9500
C19 C22 1.5390(19)
C19 C21 1.5396(19)
C19 C20 1.5446(19)
C20 H20A 0.9800
C20 H20B 0.9800
C20 H20C 0.9800
C21 H21A 0.9800
C21 H21B 0.9799
C21 H21C 0.9800
C22 H22A 0.9800
C22 H22B 0.9800
C22 H22C 0.9800
C23 C25 1.533(2)
C23 C26 1.536(2)
C23 C24 1.536(2)
C24 H24A 0.9800
C24 H24B 0.9800
C24 H24C 0.9800
C25 H25A 0.9800
C25 H25B 0.9800
C25 H25C 0.9800
C26 H26A 0.9800
C26 H26B 0.9800
C26 H26C 0.9800
C27 C30 1.528(2)
C27 C29 1.533(2)
C27 C28 1.549(2)
C28 H28A 0.9800
C28 H28B 0.9800
C28 H28C 0.9800
C29 H29A 0.9800
C29 H29B 0.9800
C29 H29C 0.9800
C30 H30A 0.9800
C30 H30B 0.9800
C30 H30C 0.9800
C31 C34 1.534(2)
C31 C33 1.537(2)
C31 C32 1.539(2)
C32 H32A 0.9800
C32 H32B 0.9800
C32 H32C 0.9800
C33 H33A 0.9800
C33 H33B 0.9800
C33 H33C 0.9800
C34 H34A 0.9800
C34 H34B 0.9800
C34 H34C 0.9800
C35 C40 1.3951(17)
C35 C36 1.4037(17)
C36 C37 1.4012(18)
C36 C47 1.5412(18)
C37 C38 1.3968(18)
C37 H37 0.9500
C38 C39 1.3988(17)
C38 C51 1.5333(18)
C39 C40 1.3962(17)
C39 H39 0.9500
C40 C41 1.4935(17)
C41 C42 1.3932(17)
C41 C46 1.4023(17)
C42 C43 1.4078(17)
C43 C44 1.3935(18)
C43 C55 1.5391(18)
C44 C45 1.4000(18)
C44 H44 0.9500
C45 C46 1.3896(17)
C45 C59 1.5330(18)
C46 H46 0.9499
C47 C49 1.535(2)
C47 C48 1.5372(18)
C47 C50 1.541(2)
C48 H48A 0.9800
C48 H48B 0.9800
C48 H48C 0.9800
C49 H49A 0.9800
C49 H49B 0.9800
C49 H49C 0.9800
C50 H50A 0.9801
C50 H50B 0.9800
C50 H50C 0.9800
C51 C52 1.5315(18)
C51 C54 1.535(2)
C51 C53 1.539(2)
C52 H52A 0.9800
C52 H52B 0.9800
C52 H52C 0.9800
C53 H53A 0.9800
C53 H53B 0.9800
C53 H53C 0.9800
C54 H54A 0.9800
C54 H54B 0.9800
C54 H54C 0.9800
C55 C57 1.538(2)
C55 C58 1.5404(19)
C55 C56 1.544(2)
C56 H56A 0.9800
C56 H56B 0.9800
C56 H56C 0.9800
C57 H57A 0.9800
C57 H57B 0.9800
C57 H57C 0.9800
C58 H58A 0.9800
C58 H58B 0.9800
C58 H58C 0.9800
C59 C62 1.5319(19)
C59 C61 1.535(2)
C59 C60 1.540(2)
C60 H60A 0.9800
C60 H60B 0.9800
C60 H60C 0.9800
C61 H61A 0.9800
C61 H61B 0.9800
C61 H61C 0.9800
C62 H62A 0.9800
C62 H62B 0.9800
C62 H62C 0.9800
C63 C64 1.377(2)
C63 H63A 0.926(14)
C63 H63B 0.947(15)
C64 H64A 0.953(14)
C64 H64B 0.964(14)
C65 C66 1.550(11)
C65 H65A 0.9800
C65 H65B 0.9800
C65 H65C 0.9800
C66 C67 1.506(10)
C66 H66A 0.9900
C66 H66B 0.9900
C67 C68 1.505(11)
C67 H67A 0.9900
C67 H67B 0.9900
C68 C69 1.423(12)
C68 H68A 0.9900
C68 H68B 0.9900
C69 H69A 0.9800
C69 H69B 0.9800
C69 H69C 0.9800

loop_
_geom_torsion_atom_site_label_1
_geom_torsion_atom_site_label_2
_geom_torsion_atom_site_label_3
_geom_torsion_atom_site_label_4
_geom_torsion
C1 Rh1 P1 O2 123.14(5)
P2 Rh1 P1 O2 126.91(5)
C64 Rh1 P1 O2 -52.44(6)
C63 Rh1 P1 O2 -57.34(6)
C1 Rh1 P1 O1 4.15(5)
P2 Rh1 P1 O1 7.92(5)
C64 Rh1 P1 O1 -171.43(6)
C63 Rh1 P1 O1 -176.33(6)
C1 Rh1 P1 O3 -108.27(6)
P2 Rh1 P1 O3 -104.50(5)
C64 Rh1 P1 O3 76.16(6)
C63 Rh1 P1 O3 71.26(7)
C1 Rh1 P2 O6 122.04(5)
P1 Rh1 P2 O6 118.27(5)
C64 Rh1 P2 O6 -62.49(6)
C63 Rh1 P2 O6 -58.00(6)
C1 Rh1 P2 O4 4.48(5)
P1 Rh1 P2 O4 0.72(6)
C64 Rh1 P2 O4 179.96(6)
C63 Rh1 P2 O4 -175.55(6)
C1 Rh1 P2 O5 -108.37(6)
P1 Rh1 P2 O5 -112.13(5)
C64 Rh1 P2 O5 67.11(7)
C63 Rh1 P2 O5 71.59(6)
O2 P1 O1 C2 -127.13(8)
O3 P1 O1 C2 126.89(8)
Rh1 P1 O1 C2 -3.17(9)
O1 P1 O2 C7 -56.19(11)
O3 P1 O2 C7 43.71(11)
Rh1 P1 O2 C7 -177.82(8)
O2 P1 O3 C14 46.87(10)
O1 P1 O3 C14 154.60(9)
Rh1 P1 O3 C14 -85.88(10)
O6 P2 O4 C6 -130.12(8)
O5 P2 O4 C6 124.25(9)
Rh1 P2 O4 C6 -7.36(9)
O6 P2 O5 C35 70.34(9)
O4 P2 O5 C35 177.30(8)
Rh1 P2 O5 C35 -63.12(9)
O4 P2 O6 C42 -90.61(11)
O5 P2 O6 C42 8.85(12)
Rh1 P2 O6 C42 149.04(10)
P1 Rh1 C1 C2 -5.18(10)
P2 Rh1 C1 C2 176.42(11)
C64 Rh1 C1 C2 8.0(2)
C63 Rh1 C1 C2 176.28(16)
P1 Rh1 C1 C6 177.17(11)
P2 Rh1 C1 C6 -1.24(10)
C64 Rh1 C1 C6 -169.65(14)
C63 Rh1 C1 C6 -1.4(3)
C6 C1 C2 C3 2.02(19)
Rh1 C1 C2 C3 -175.80(10)
C6 C1 C2 O1 -177.30(11)
Rh1 C1 C2 O1 4.88(16)
P1 O1 C2 C3 -179.95(10)
P1 O1 C2 C1 -0.60(14)
C1 C2 C3 C4 -1.1(2)
O1 C2 C3 C4 178.26(11)
C2 C3 C4 C5 -0.4(2)
C3 C4 C5 C6 0.8(2)
C4 C5 C6 C1 0.3(2)
C4 C5 C6 O4 179.58(12)
C2 C1 C6 C5 -1.62(19)
Rh1 C1 C6 C5 176.20(10)
C2 C1 C6 O4 179.08(11)
Rh1 C1 C6 O4 -3.11(16)
P2 O4 C6 C5 -172.44(10)
P2 O4 C6 C1 6.90(14)
P1 O2 C7 C12 -66.32(14)
P1 O2 C7 C8 119.13(11)
C12 C7 C8 C9 8.19(19)
O2 C7 C8 C9 -177.60(11)
C12 C7 C8 C19 -167.71(12)
O2 C7 C8 C19 6.50(18)
C7 C8 C9 C10 -2.48(19)
C19 C8 C9 C10 173.44(12)
C8 C9 C10 C11 -3.5(2)
C8 C9 C10 C23 176.04(13)
C9 C10 C11 C12 4.2(2)
C23 C10 C11 C12 -175.29(13)
C8 C7 C12 C11 -7.6(2)
O2 C7 C12 C11 178.05(12)
C8 C7 C12 C13 168.04(12)
O2 C7 C12 C13 -6.28(18)
C10 C11 C12 C7 1.0(2)
C10 C11 C12 C13 -174.75(13)
C7 C12 C13 C18 -127.34(14)
C11 C12 C13 C18 48.29(19)
C7 C12 C13 C14 53.56(19)
C11 C12 C13 C14 -130.82(14)
C18 C13 C14 O3 179.16(12)
C12 C13 C14 O3 -1.73(19)
C18 C13 C14 C15 -5.9(2)
C12 C13 C14 C15 173.25(13)
P1 O3 C14 C13 -71.02(14)
P1 O3 C14 C15 113.90(12)
C13 C14 C15 C16 6.7(2)
O3 C14 C15 C16 -178.54(12)
C13 C14 C15 C27 -169.90(13)
O3 C14 C15 C27 4.9(2)
C14 C15 C16 C17 -2.4(2)
C27 C15 C16 C17 174.32(14)
C15 C16 C17 C18 -2.6(2)
C15 C16 C17 C31 179.46(14)
C16 C17 C18 C13 3.6(2)
C31 C17 C18 C13 -178.44(14)
C14 C13 C18 C17 0.5(2)
C12 C13 C18 C17 -178.68(13)
C9 C8 C19 C22 -2.59(17)
C7 C8 C19 C22 173.04(12)
C9 C8 C19 C21 118.05(14)
C7 C8 C19 C21 -66.31(16)
C9 C8 C19 C20 -121.01(13)
C7 C8 C19 C20 54.63(16)
C11 C10 C23 C25 0.2(2)
C9 C10 C23 C25 -179.33(15)
C11 C10 C23 C26 120.03(15)
C9 C10 C23 C26 -59.50(17)
C11 C10 C23 C24 -120.31(15)
C9 C10 C23 C24 60.16(18)
C16 C15 C27 C30 115.23(16)
C14 C15 C27 C30 -68.35(19)
C16 C15 C27 C29 -5.6(2)
C14 C15 C27 C29 170.77(14)
C16 C15 C27 C28 -123.34(15)
C14 C15 C27 C28 53.07(18)
C18 C17 C31 C34 168.80(14)
C16 C17 C31 C34 -13.3(2)
C18 C17 C31 C33 -70.65(18)
C16 C17 C31 C33 107.25(17)
C18 C17 C31 C32 49.5(2)
C16 C17 C31 C32 -132.58(17)
P2 O5 C35 C40 -70.48(13)
P2 O5 C35 C36 110.15(12)
C40 C35 C36 C37 9.09(19)
O5 C35 C36 C37 -171.58(11)
C40 C35 C36 C47 -169.57(12)
O5 C35 C36 C47 9.76(19)
C35 C36 C37 C38 -1.6(2)
C47 C36 C37 C38 177.05(12)
C36 C37 C38 C39 -5.7(2)
C36 C37 C38 C51 172.93(13)
C37 C38 C39 C40 6.03(19)
C51 C38 C39 C40 -172.61(12)
O5 C35 C40 C39 171.83(11)
C36 C35 C40 C39 -8.82(19)
O5 C35 C40 C41 -10.59(18)
C36 C35 C40 C41 168.76(12)
C38 C39 C40 C35 0.87(19)
C38 C39 C40 C41 -176.80(12)
C35 C40 C41 C42 51.63(19)
C39 C40 C41 C42 -130.82(13)
C35 C40 C41 C46 -131.19(13)
C39 C40 C41 C46 46.37(17)
C46 C41 C42 O6 -178.77(11)
C40 C41 C42 O6 -1.60(19)
C46 C41 C42 C43 -5.94(19)
C40 C41 C42 C43 171.23(12)
P2 O6 C42 C41 -46.51(17)
P2 O6 C42 C43 140.30(11)
C41 C42 C43 C44 6.68(19)
O6 C42 C43 C44 179.68(11)
C41 C42 C43 C55 -171.54(12)
O6 C42 C43 C55 1.45(18)
C42 C43 C44 C45 -2.72(19)
C55 C43 C44 C45 175.53(12)
C43 C44 C45 C46 -1.8(2)
C43 C44 C45 C59 177.28(12)
C44 C45 C46 C41 2.67(19)
C59 C45 C46 C41 -176.36(12)
C42 C41 C46 C45 1.04(19)
C40 C41 C46 C45 -176.32(12)
C37 C36 C47 C49 111.10(14)
C35 C36 C47 C49 -70.32(16)
C37 C36 C47 C48 -8.32(18)
C35 C36 C47 C48 170.26(13)
C37 C36 C47 C50 -126.43(13)
C35 C36 C47 C50 52.16(16)
C37 C38 C51 C52 3.62(19)
C39 C38 C51 C52 -177.81(13)
C37 C38 C51 C54 124.91(14)
C39 C38 C51 C54 -56.53(16)
C37 C38 C51 C53 -115.76(14)
C39 C38 C51 C53 62.81(16)
C44 C43 C55 C57 112.56(14)
C42 C43 C55 C57 -69.30(16)
C44 C43 C55 C58 -7.32(18)
C42 C43 C55 C58 170.82(12)
C44 C43 C55 C56 -124.83(14)
C42 C43 C55 C56 53.31(17)
C46 C45 C59 C62 -9.47(18)
C44 C45 C59 C62 171.53(12)
C46 C45 C59 C61 109.94(14)
C44 C45 C59 C61 -69.06(16)
C46 C45 C59 C60 -130.65(14)
C44 C45 C59 C60 50.34(17)
C1 Rh1 C63 C64 -173.34(16)
P1 Rh1 C63 C64 8.29(11)
P2 Rh1 C63 C64 -173.47(9)
C1 Rh1 C64 C63 174.34(14)
P1 Rh1 C64 C63 -172.70(9)
P2 Rh1 C64 C63 7.62(11)
C65 C66 C67 C68 176.1(6)
C66 C67 C68 C69 -179.4(8)
